data_4075089
loop_
_publ_author_name
'Leung, Wing-Por'
'So, Cheuk-Wai'
'Chong, Kim-Hung'
'Kan, Kwok-Wai'
'Chan, Hoi-Shan'
'Mak, Thomas C. W.'

_publ_section_title
;
 Reactivity of Pyridyl-1-azaallyl Germanium(II) Chloride:&#x00A0;
 Synthesis of Novel Lithium Germinate [{(PhC&#x22EE;C)3Ge}3GeLi(Et2O)3]
 and Ge(II)&#x2212;M(I) (M = Cu and Au) Adducts
;
_journal_issue 11
_journal_name_full Organometallics
_journal_page_first 2851
_journal_paper_doi 10.1021/om060032g
_journal_volume 25
_journal_year 2006
_chemical_formula_sum 'C84 H75 Ge4 Li O3'
_chemical_formula_weight 1429.74
_chemical_name_systematic
; 
 ? 
;
_space_group_IT_number 14
_symmetry_cell_setting monoclinic
_symmetry_space_group_name_Hall '-P 2yn'
_symmetry_space_group_name_H-M 'P 1 21/n 1'
_atom_sites_solution_hydrogens geom
_atom_sites_solution_primary direct
_atom_sites_solution_secondary difmap
_audit_creation_method SHELXL-97
_cell_angle_alpha 90.00
_cell_angle_beta 99.8000(10)
_cell_angle_gamma 90.00
_cell_formula_units_Z 4
_cell_length_a 15.4011(7)
_cell_length_b 24.5315(11)
_cell_length_c 21.9725(10)
_cell_measurement_temperature 293(2)
_cell_volume 8180.3(6)
_computing_cell_refinement 'BRUKER SMART CCD DIFFRACTOMETER'
_computing_data_collection 'BRUKER SMART CCD DIFFRACTOMETER'
_computing_data_reduction 'BRUKER SMART CCD DIFFRACTOMETER'
_computing_molecular_graphics 'SIEMENS SHELXTL'
_computing_publication_material 'SIEMENS SHELXTL'
_computing_structure_refinement 'SHELXL-97 (Sheldrick, 1997)'
_computing_structure_solution 'SHELXS-97 (Sheldrick, 1990)'
_diffrn_ambient_temperature 293(2)
_diffrn_measured_fraction_theta_full 0.993
_diffrn_measured_fraction_theta_max 0.993
_diffrn_measurement_device_type 'BRUKER SMART CCD DIFFRACTOMETER'
_diffrn_measurement_method 'OMEGA SCAN'
_diffrn_radiation_monochromator graphite
_diffrn_radiation_source 'fine-focus sealed tube'
_diffrn_radiation_type MoK\a
_diffrn_radiation_wavelength 0.71073
_diffrn_reflns_av_R_equivalents 0.0730
_diffrn_reflns_av_sigmaI/netI 0.1331
_diffrn_reflns_limit_h_max 19
_diffrn_reflns_limit_h_min -20
_diffrn_reflns_limit_k_max 31
_diffrn_reflns_limit_k_min -32
_diffrn_reflns_limit_l_max 23
_diffrn_reflns_limit_l_min -29
_diffrn_reflns_number 54911
_diffrn_reflns_theta_full 28.04
_diffrn_reflns_theta_max 28.04
_diffrn_reflns_theta_min 1.50
_exptl_absorpt_coefficient_mu 1.498
_exptl_absorpt_correction_T_max 1.000
_exptl_absorpt_correction_T_min 0.570132
_exptl_absorpt_correction_type SADABS
_exptl_crystal_density_diffrn 1.161
_exptl_crystal_density_method 'not measured'
_exptl_crystal_F_000 2936
_exptl_crystal_size_max 1.01
_exptl_crystal_size_mid 0.86
_exptl_crystal_size_min 0.64
_refine_diff_density_max 2.440
_refine_diff_density_min -0.478
_refine_diff_density_rms 0.146
_refine_ls_extinction_method none
_refine_ls_goodness_of_fit_ref 0.942
_refine_ls_hydrogen_treatment mixed
_refine_ls_matrix_type full
_refine_ls_number_parameters 829
_refine_ls_number_reflns 19691
_refine_ls_number_restraints 30
_refine_ls_restrained_S_all 0.946
_refine_ls_R_factor_all 0.1985
_refine_ls_R_factor_gt 0.0812
_refine_ls_shift/su_max 0.277
_refine_ls_shift/su_mean 0.021
_refine_ls_structure_factor_coef Fsqd
_refine_ls_weighting_details 'calc w=1/[\s^2^(Fo^2^)+(0.1394P)^2^+0.0000P] where P=(Fo^2^+2Fc^2^)/3'
_refine_ls_weighting_scheme calc
_refine_ls_wR_factor_gt 0.2376
_refine_ls_wR_factor_ref 0.2780
_reflns_number_gt 6715
_reflns_number_total 19691
_reflns_threshold_expression >2sigma(I)
_cod_data_source_file om060032gsi20060111_020113.cif
_cod_data_source_block scw212
_cod_depositor_comments
;
The following automatic conversions were performed:

'_symmetry_cell_setting' tag value 'MONCLINIC' was replaced with
'monoclinic' value as specified in the replacement file
'/home/robertas/cod-tools/perl-scripts/inputs/replacement_values.lst'.

Automatic conversion script
Id: cif_fix_values 3143 2015-03-26 13:38:13Z robertas 
;
_cod_original_sg_symbol_H-M P2(1)/n
_cod_database_code 4075089

loop_
_symmetry_equiv_pos_as_xyz
'x, y, z'
'-x+1/2, y+1/2, -z+1/2'
'-x, -y, -z'
'x-1/2, -y-1/2, z-1/2'

loop_
_atom_site_label
_atom_site_type_symbol
_atom_site_fract_x
_atom_site_fract_y
_atom_site_fract_z
_atom_site_U_iso_or_equiv
_atom_site_adp_type
_atom_site_occupancy
_atom_site_symmetry_multiplicity
_atom_site_calc_flag
_atom_site_refinement_flags
Ge4 Ge -0.10607(5) 0.09433(3) 0.70841(4) 0.0738(3) Uani 1 1 d .
Ge3 Ge -0.08297(5) 0.15704(3) 0.85875(3) 0.0675(3) Uani 1 1 d .
Ge2 Ge 0.06132(5) 0.19514(3) 0.75453(4) 0.0724(3) Uani 1 1 d .
Ge1 Ge -0.09904(5) 0.18774(3) 0.75080(3) 0.0672(3) Uani 1 1 d .
C41 C 0.0280(5) 0.1242(3) 0.8951(3) 0.076(2) Uani 1 1 d .
C42 C 0.0992(5) 0.1088(3) 0.9100(4) 0.077(2) Uani 1 1 d .
C43 C 0.1885(6) 0.0906(4) 0.9297(4) 0.093(3) Uani 1 1 d .
C52 C -0.2396(5) 0.0793(3) 0.8646(3) 0.074(2) Uani 1 1 d .
C51 C -0.1769(5) 0.1069(3) 0.8672(3) 0.074(2) Uani 1 1 d .
C81 C -0.0541(6) 0.0921(3) 0.6346(4) 0.085(2) Uani 1 1 d .
C63 C 0.0078(6) -0.0309(4) 0.8508(4) 0.088(2) Uani 1 1 d .
C13 C 0.1993(6) 0.0357(5) 0.7378(5) 0.102(3) Uani 1 1 d .
C31 C -0.0977(5) 0.2144(4) 0.9166(4) 0.080(2) Uani 1 1 d .
C71 C -0.2267(6) 0.0685(3) 0.6806(4) 0.084(2) Uani 1 1 d .
C61 C -0.0555(5) 0.0384(3) 0.7614(4) 0.080(2) Uani 1 1 d .
C64 C -0.0229(7) -0.0303(4) 0.9048(5) 0.109(3) Uani 1 1 d .
H64A H -0.0677 -0.0062 0.9101 0.131 Uiso 1 1 calc R
C53 C -0.3138(6) 0.0436(4) 0.8621(4) 0.081(2) Uani 1 1 d .
C21 C 0.1168(5) 0.2390(4) 0.8254(4) 0.079(2) Uani 1 1 d .
C23 C 0.1647(6) 0.3063(4) 0.9149(4) 0.090(2) Uani 1 1 d .
C73 C -0.3802(6) 0.0267(3) 0.6487(4) 0.082(2) Uani 1 1 d .
C2 C 0.1006(5) 0.2643(4) 0.6452(4) 0.089(2) Uani 1 1 d .
C3 C 0.1176(7) 0.2980(4) 0.5947(5) 0.100(3) Uani 1 1 d .
C83 C 0.0166(9) 0.0940(5) 0.5360(6) 0.131(4) Uani 1 1 d .
C72 C -0.2966(6) 0.0494(3) 0.6663(4) 0.083(2) Uani 1 1 d .
C77 C -0.4835(10) -0.0270(4) 0.5782(5) 0.129(4) Uani 1 1 d .
H77A H -0.4955 -0.0473 0.5420 0.155 Uiso 1 1 calc R
C48 C 0.2067(8) 0.0393(5) 0.9553(5) 0.129(4) Uani 1 1 d .
H48A H 0.1602 0.0157 0.9580 0.154 Uiso 1 1 calc R
C62 C -0.0269(5) 0.0071(4) 0.8007(4) 0.084(2) Uani 1 1 d .
C44 C 0.2583(7) 0.1258(5) 0.9229(5) 0.122(3) Uani 1 1 d .
H44A H 0.2485 0.1604 0.9058 0.147 Uiso 1 1 calc R
C1 C 0.0877(5) 0.2363(3) 0.6869(4) 0.082(2) Uani 1 1 d .
C12 C 0.1601(6) 0.0880(4) 0.7467(4) 0.087(2) Uani 1 1 d .
C22 C 0.1398(5) 0.2685(3) 0.8656(4) 0.080(2) Uani 1 1 d .
C74 C -0.4434(7) 0.0319(4) 0.6852(5) 0.120(3) Uani 1 1 d .
H74A H -0.4309 0.0516 0.7218 0.144 Uiso 1 1 calc R
C32 C -0.1092(6) 0.2484(4) 0.9513(4) 0.092(3) Uani 1 1 d .
C76 C -0.5456(8) -0.0215(5) 0.6139(6) 0.128(4) Uani 1 1 d .
H76A H -0.6009 -0.0372 0.6023 0.153 Uiso 1 1 calc R
C65 C 0.0118(9) -0.0653(5) 0.9523(5) 0.138(4) Uani 1 1 d .
H65A H -0.0068 -0.0637 0.9904 0.166 Uiso 1 1 calc R
C82 C -0.0241(6) 0.0940(4) 0.5905(5) 0.098(3) Uani 1 1 d .
C78 C -0.4012(7) -0.0026(4) 0.5952(4) 0.110(3) Uani 1 1 d .
H78A H -0.3594 -0.0064 0.5695 0.132 Uiso 1 1 calc R
C75 C -0.5262(8) 0.0081(5) 0.6684(6) 0.129(4) Uani 1 1 d .
H75A H -0.5684 0.0119 0.6937 0.155 Uiso 1 1 calc R
C11 C 0.1296(5) 0.1310(4) 0.7521(4) 0.084(2) Uani 1 1 d .
C68 C 0.0704(8) -0.0671(5) 0.8427(5) 0.142(4) Uani 1 1 d .
H68A H 0.0926 -0.0671 0.8059 0.171 Uiso 1 1 calc R
C54 C -0.3926(8) 0.0625(5) 0.8575(5) 0.124(3) Uani 1 1 d .
H54A H -0.4028 0.0999 0.8545 0.148 Uiso 1 1 calc R
C24 C 0.1093(8) 0.3209(5) 0.9544(6) 0.135(4) Uani 1 1 d .
H24 H 0.0524 0.3069 0.9487 0.161 Uiso 1 1 calc R
C56 C -0.4528(15) -0.0291(8) 0.8600(8) 0.182(8) Uani 1 1 d .
H56A H -0.4992 -0.0539 0.8551 0.219 Uiso 1 1 calc R
C14 C 0.2530(8) 0.0092(5) 0.7861(6) 0.132(4) Uani 1 1 d .
H14 H 0.2641 0.0252 0.8250 0.158 Uiso 1 1 calc R
C66 C 0.0753(11) -0.1030(6) 0.9417(8) 0.171(6) Uani 1 1 d .
H66A H 0.0982 -0.1273 0.9728 0.205 Uiso 1 1 calc R
C57 C -0.3741(14) -0.0461(8) 0.8695(12) 0.251(12) Uani 1 1 d .
H57A H -0.3625 -0.0826 0.8788 0.301 Uiso 1 1 calc R
C46 C 0.3598(14) 0.0542(10) 0.9691(9) 0.207(10) Uani 1 1 d .
H46A H 0.4169 0.0412 0.9809 0.248 Uiso 1 1 calc R
C45 C 0.3462(7) 0.1052(9) 0.9440(7) 0.182(7) Uani 1 1 d .
H45A H 0.3945 0.1270 0.9406 0.218 Uiso 1 1 calc R
C84 C -0.0131(10) 0.0641(6) 0.4849(7) 0.162(5) Uani 1 1 d .
H84A H -0.0629 0.0425 0.4842 0.194 Uiso 1 1 calc R
C28 C 0.2470(9) 0.3270(6) 0.9222(6) 0.161(5) Uani 1 1 d .
H28A H 0.2882 0.3193 0.8970 0.194 Uiso 1 1 calc R
C47 C 0.2906(12) 0.0226(9) 0.9767(9) 0.204(9) Uani 1 1 d .
H47A H 0.3004 -0.0109 0.9967 0.245 Uiso 1 1 calc R
C33 C -0.1240(7) 0.2898(6) 0.9939(5) 0.118(3) Uani 1 1 d .
C34 C -0.1208(16) 0.3384(6) 0.9893(9) 0.264(13) Uani 1 1 d .
H34A H -0.0987 0.3509 0.9550 0.316 Uiso 1 1 calc R
C55 C -0.4689(8) 0.0231(9) 0.8572(6) 0.167(6) Uani 1 1 d .
H55A H -0.5262 0.0360 0.8549 0.200 Uiso 1 1 calc R
C25 C 0.1372(13) 0.3573(7) 1.0040(7) 0.159(6) Uani 1 1 d .
H25A H 0.0975 0.3669 1.0296 0.191 Uiso 1 1 calc R
C5 C 0.181(3) 0.3215(13) 0.5063(11) 0.37(2) Uani 1 1 d .
H5A H 0.2129 0.3120 0.4755 0.445 Uiso 1 1 calc R
C35 C -0.146(3) 0.3807(12) 1.0289(13) 0.32(2) Uani 1 1 d .
H35 H -0.1628 0.4157 1.0155 0.385 Uiso 1 1 calc R
C58 C -0.3034(9) -0.0100(5) 0.8660(6) 0.163(5) Uani 1 1 d .
H58A H -0.2474 -0.0244 0.8665 0.196 Uiso 1 1 calc R
C67 C 0.1029(10) -0.1049(6) 0.8892(7) 0.191(7) Uani 1 1 d .
H67A H 0.1438 -0.1311 0.8823 0.230 Uiso 1 1 calc R
C26 C 0.218(2) 0.3783(8) 1.0154(10) 0.200(10) Uani 1 1 d .
H26A H 0.2373 0.4007 1.0492 0.240 Uiso 1 1 calc R
C4 C 0.167(2) 0.2813(8) 0.5586(10) 0.36(2) Uani 1 1 d .
H4 H 0.1936 0.2472 0.5629 0.434 Uiso 1 1 calc R
C6 C 0.146(2) 0.3686(8) 0.5088(10) 0.239(13) Uani 1 1 d .
H6 H 0.1293 0.3894 0.4734 0.286 Uiso 1 1 calc R
C36 C -0.1439(17) 0.3671(9) 1.0750(14) 0.239(14) Uani 1 1 d .
H36A H -0.1292 0.3935 1.1054 0.287 Uiso 1 1 calc R
C7 C 0.134(3) 0.3851(13) 0.5582(17) 0.36(2) Uani 1 1 d .
H7A H 0.1441 0.4209 0.5715 0.429 Uiso 1 1 calc R
O3 O -0.1731(5) 0.3435(3) 0.7653(3) 0.125(2) Uani 1 1 d D
O2 O -0.3243(5) 0.2461(3) 0.7441(5) 0.148(3) Uani 1 1 d D
O1 O -0.2397(7) 0.2947(3) 0.6290(3) 0.138(3) Uani 1 1 d D
C303 C -0.0817(8) 0.3412(5) 0.8009(6) 0.137(4) Uani 1 1 d D
H30A H -0.0791 0.3622 0.8386 0.165 Uiso 1 1 calc R
H30B H -0.0674 0.3037 0.8125 0.165 Uiso 1 1 calc R
C304 C -0.0194(10) 0.3611(6) 0.7681(7) 0.168(5) Uani 1 1 d D
H30C H 0.0379 0.3591 0.7933 0.252 Uiso 1 1 calc R
H30D H -0.0328 0.3984 0.7568 0.252 Uiso 1 1 calc R
H30E H -0.0201 0.3397 0.7315 0.252 Uiso 1 1 calc R
C16 C 0.2717(10) -0.0636(6) 0.7194(13) 0.182(8) Uani 1 1 d .
H16A H 0.2931 -0.0982 0.7128 0.218 Uiso 1 1 calc R
C18 C 0.1861(9) 0.0114(6) 0.6798(8) 0.180(6) Uani 1 1 d .
H18A H 0.1518 0.0294 0.6470 0.216 Uiso 1 1 calc R
C302 C -0.2105(13) 0.3965(6) 0.7792(10) 0.230(9) Uani 1 1 d D
H30F H -0.2049 0.4009 0.8236 0.276 Uiso 1 1 calc R
H30G H -0.1778 0.4257 0.7636 0.276 Uiso 1 1 calc R
C17 C 0.2211(14) -0.0371(9) 0.6695(11) 0.251(12) Uani 1 1 d .
H17A H 0.2120 -0.0525 0.6303 0.301 Uiso 1 1 calc R
C103 C -0.3143(13) 0.3279(7) 0.5934(9) 0.241(11) Uani 1 1 d D
H10A H -0.3498 0.3424 0.6221 0.289 Uiso 1 1 calc R
H10B H -0.2898 0.3584 0.5740 0.289 Uiso 1 1 calc R
C301 C -0.2982(13) 0.3999(6) 0.7525(12) 0.285(12) Uani 1 1 d D
H30G H -0.3216 0.4343 0.7628 0.427 Uiso 1 1 calc R
H30H H -0.3304 0.3709 0.7676 0.427 Uiso 1 1 calc R
H30I H -0.3035 0.3970 0.7084 0.427 Uiso 1 1 calc R
C102 C -0.1564(11) 0.2930(9) 0.5994(8) 0.221(8) Uani 1 1 d D
H10B H -0.1577 0.3218 0.5691 0.265 Uiso 1 1 calc R
H10C H -0.1042 0.2974 0.6306 0.265 Uiso 1 1 calc R
C203 C -0.3173(12) 0.2375(9) 0.8144(8) 0.231(10) Uani 1 1 d D
H20A H -0.3369 0.2003 0.8183 0.277 Uiso 1 1 calc R
H20B H -0.2545 0.2372 0.8299 0.277 Uiso 1 1 calc R
C27 C 0.2633(13) 0.3668(7) 0.9805(8) 0.198(8) Uani 1 1 d .
H27A H 0.3183 0.3835 0.9874 0.238 Uiso 1 1 calc R
C8 C 0.1055(17) 0.3465(7) 0.5915(9) 0.269(12) Uani 1 1 d .
H8A H 0.0686 0.3592 0.6178 0.323 Uiso 1 1 calc R
C85 C 0.0290(16) 0.0647(11) 0.4331(7) 0.240(10) Uani 1 1 d .
H85A H 0.0068 0.0464 0.3967 0.288 Uiso 1 1 calc R
Li1 Li -0.2272(12) 0.2833(7) 0.7157(8) 0.115(5) Uani 1 1 d .
C201 C -0.4547(18) 0.2090(16) 0.6574(13) 0.50(4) Uani 1 1 d D
H20B H -0.4694 0.1744 0.6379 0.752 Uiso 1 1 calc R
H20C H -0.4526 0.2363 0.6263 0.752 Uiso 1 1 calc R
H20D H -0.4987 0.2187 0.6816 0.752 Uiso 1 1 calc R
C101 C -0.1564(16) 0.2437(8) 0.5722(9) 0.276(13) Uani 1 1 d D
H10D H -0.1036 0.2397 0.5549 0.414 Uiso 1 1 calc R
H10E H -0.2068 0.2408 0.5400 0.414 Uiso 1 1 calc R
H10F H -0.1588 0.2157 0.6023 0.414 Uiso 1 1 calc R
C15 C 0.2912(10) -0.0424(7) 0.7761(10) 0.174(6) Uani 1 1 d .
H15A H 0.3280 -0.0605 0.8076 0.209 Uiso 1 1 calc R
C104 C -0.3652(19) 0.2993(8) 0.5506(10) 0.340(18) Uani 1 1 d D
H10G H -0.4107 0.3224 0.5291 0.509 Uiso 1 1 calc R
H10H H -0.3915 0.2698 0.5696 0.509 Uiso 1 1 calc R
H10I H -0.3305 0.2850 0.5219 0.509 Uiso 1 1 calc R
C202 C -0.3762(15) 0.2056(11) 0.6939(10) 0.353(18) Uani 1 1 d D
H20E H -0.3354 0.1989 0.6656 0.423 Uiso 1 1 calc R
H20F H -0.3789 0.1717 0.7162 0.423 Uiso 1 1 calc R
C88 C 0.079(2) 0.1249(13) 0.5305(10) 0.37(2) Uani 1 1 d .
H88A H 0.0935 0.1518 0.5604 0.449 Uiso 1 1 calc R
C38 C -0.147(2) 0.2734(9) 1.0527(10) 0.321(16) Uani 1 1 d .
H38 H -0.1541 0.2370 1.0626 0.385 Uiso 1 1 calc R
C87 C 0.127(3) 0.1224(19) 0.4846(14) 0.533(16) Uani 1 1 d .
H87A H 0.1782 0.1431 0.4876 0.640 Uiso 1 1 calc R
C86 C 0.105(2) 0.0943(16) 0.4403(13) 0.35(2) Uani 1 1 d .
H86A H 0.1408 0.0925 0.4101 0.425 Uiso 1 1 calc R
C37 C -0.159(3) 0.3173(14) 1.0953(9) 0.45(3) Uani 1 1 d .
H37 H -0.1760 0.3111 1.1334 0.545 Uiso 1 1 calc R
C204 C -0.352(4) 0.265(2) 0.8571(15) 0.78(7) Uani 1 1 d D
H20G H -0.3355 0.2478 0.8965 1.173 Uiso 1 1 calc R
H20H H -0.4148 0.2658 0.8460 1.173 Uiso 1 1 calc R
H20I H -0.3296 0.3019 0.8595 1.173 Uiso 1 1 calc R

loop_
_atom_site_aniso_label
_atom_site_aniso_U_11
_atom_site_aniso_U_22
_atom_site_aniso_U_33
_atom_site_aniso_U_23
_atom_site_aniso_U_13
_atom_site_aniso_U_12
Ge4 0.0835(5) 0.0666(5) 0.0667(5) 0.0037(4) -0.0004(4) -0.0080(4)
Ge3 0.0674(5) 0.0702(5) 0.0644(5) 0.0049(4) 0.0102(4) -0.0050(4)
Ge2 0.0730(5) 0.0758(6) 0.0685(5) 0.0024(4) 0.0128(4) -0.0111(4)
Ge1 0.0700(5) 0.0637(5) 0.0654(5) 0.0079(4) 0.0046(4) -0.0046(4)
C41 0.076(5) 0.089(6) 0.062(5) 0.011(4) 0.013(4) -0.001(5)
C42 0.065(5) 0.091(6) 0.074(5) 0.002(4) 0.010(4) 0.004(4)
C43 0.087(6) 0.120(8) 0.072(6) -0.010(5) 0.012(5) 0.006(6)
C52 0.080(5) 0.076(5) 0.066(5) -0.004(4) 0.012(4) -0.005(4)
C51 0.069(5) 0.084(6) 0.069(5) 0.004(4) 0.009(4) -0.003(4)
C81 0.107(6) 0.076(6) 0.070(6) 0.004(4) 0.007(5) -0.001(5)
C63 0.096(6) 0.081(6) 0.087(6) 0.025(5) 0.019(5) 0.014(5)
C13 0.075(6) 0.114(8) 0.117(8) -0.023(7) 0.016(6) -0.008(6)
C31 0.082(5) 0.086(6) 0.072(5) 0.000(5) 0.012(4) -0.008(5)
C71 0.097(6) 0.072(5) 0.075(5) 0.005(4) -0.008(5) -0.019(5)
C61 0.092(6) 0.068(5) 0.075(5) 0.007(4) 0.001(4) -0.003(4)
C64 0.130(8) 0.098(7) 0.102(7) 0.031(6) 0.029(6) 0.012(6)
C53 0.076(6) 0.090(7) 0.078(5) -0.016(5) 0.019(4) -0.017(5)
C21 0.075(5) 0.087(6) 0.075(5) -0.001(5) 0.013(4) -0.010(4)
C23 0.099(7) 0.087(6) 0.075(6) 0.014(5) -0.008(5) -0.009(5)
C73 0.097(6) 0.067(5) 0.076(6) 0.007(4) -0.005(5) -0.020(5)
C2 0.086(6) 0.080(6) 0.107(7) 0.004(5) 0.033(5) -0.004(5)
C3 0.123(7) 0.094(8) 0.093(7) 0.011(6) 0.046(6) 0.000(6)
C83 0.143(10) 0.148(11) 0.104(9) 0.004(8) 0.026(8) -0.054(8)
C72 0.092(6) 0.064(5) 0.083(6) 0.003(4) -0.012(5) -0.013(5)
C77 0.173(12) 0.108(8) 0.095(8) 0.005(6) -0.011(8) -0.042(8)
C48 0.118(9) 0.141(10) 0.123(9) 0.025(7) 0.011(7) 0.031(7)
C62 0.087(6) 0.079(6) 0.086(6) -0.003(5) 0.018(5) -0.013(5)
C44 0.087(7) 0.169(11) 0.111(8) 0.002(7) 0.016(6) -0.002(7)
C1 0.085(5) 0.087(6) 0.080(6) 0.007(4) 0.031(4) -0.008(4)
C12 0.078(6) 0.093(7) 0.090(6) -0.005(5) 0.015(5) -0.007(5)
C22 0.083(5) 0.079(6) 0.070(5) 0.004(5) -0.006(4) -0.007(4)
C74 0.122(8) 0.117(8) 0.117(8) -0.008(6) 0.007(7) -0.055(7)
C32 0.096(6) 0.099(7) 0.081(6) -0.017(5) 0.011(5) -0.002(5)
C76 0.113(8) 0.134(10) 0.122(10) 0.023(8) -0.021(7) -0.043(7)
C65 0.167(11) 0.134(10) 0.117(9) 0.047(8) 0.037(8) 0.010(9)
C82 0.110(7) 0.096(7) 0.087(7) 0.002(5) 0.017(6) -0.013(5)
C78 0.120(8) 0.101(7) 0.100(7) -0.003(6) -0.008(6) -0.036(6)
C75 0.141(10) 0.117(9) 0.136(10) 0.000(8) 0.040(8) -0.018(8)
C11 0.075(5) 0.083(6) 0.096(6) -0.005(5) 0.021(4) -0.007(5)
C68 0.175(11) 0.138(10) 0.124(9) 0.051(8) 0.056(8) 0.057(9)
C54 0.116(9) 0.127(9) 0.127(9) -0.027(7) 0.016(7) -0.025(8)
C24 0.128(9) 0.134(10) 0.132(10) -0.026(8) -0.004(8) 0.034(7)
C56 0.24(2) 0.133(14) 0.168(13) -0.013(11) 0.012(14) -0.098(16)
C14 0.111(8) 0.124(10) 0.161(11) -0.013(8) 0.027(8) 0.002(7)
C66 0.202(14) 0.142(12) 0.164(14) 0.086(10) 0.020(11) 0.046(11)
C57 0.194(17) 0.131(15) 0.40(3) 0.004(16) -0.01(2) -0.068(15)
C46 0.165(17) 0.29(3) 0.163(14) 0.040(15) 0.011(13) 0.125(19)
C45 0.062(8) 0.32(2) 0.168(13) -0.040(14) 0.022(8) -0.024(10)
C84 0.194(13) 0.163(12) 0.140(12) -0.035(10) 0.059(11) -0.017(10)
C28 0.138(10) 0.221(14) 0.123(10) -0.003(9) 0.016(8) -0.069(10)
C47 0.130(12) 0.24(2) 0.231(18) 0.040(15) -0.014(13) 0.087(14)
C33 0.125(8) 0.130(10) 0.099(8) -0.028(7) 0.016(6) 0.005(7)
C34 0.52(4) 0.087(10) 0.25(2) -0.024(11) 0.26(2) -0.023(14)
C55 0.097(8) 0.27(2) 0.142(11) -0.057(13) 0.051(7) -0.079(12)
C25 0.220(17) 0.131(13) 0.116(10) -0.028(10) 0.002(12) 0.048(11)
C5 0.67(6) 0.32(3) 0.20(2) -0.13(2) 0.29(3) -0.25(4)
C35 0.59(6) 0.18(2) 0.26(3) -0.02(2) 0.27(4) -0.05(3)
C58 0.156(11) 0.094(9) 0.221(14) 0.010(9) -0.021(10) -0.041(8)
C67 0.246(16) 0.194(14) 0.157(12) 0.107(11) 0.100(12) 0.119(12)
C26 0.35(3) 0.131(13) 0.135(16) -0.026(11) 0.07(2) -0.018(16)
C4 0.75(6) 0.154(16) 0.27(2) 0.016(15) 0.34(3) -0.03(2)
C6 0.42(4) 0.127(15) 0.144(16) 0.056(14) -0.022(19) -0.003(19)
C36 0.30(3) 0.120(16) 0.26(3) -0.094(18) -0.06(2) 0.049(17)
C7 0.56(5) 0.22(3) 0.36(4) 0.07(3) 0.29(5) 0.01(3)
O3 0.149(6) 0.080(5) 0.144(6) -0.018(4) 0.019(5) -0.007(4)
O2 0.110(5) 0.141(7) 0.197(9) 0.011(6) 0.040(5) -0.004(5)
O1 0.166(7) 0.138(6) 0.104(5) 0.019(5) 0.005(5) 0.003(6)
C303 0.147(11) 0.118(9) 0.132(10) -0.006(7) -0.017(9) -0.013(8)
C304 0.174(13) 0.131(11) 0.200(14) 0.011(10) 0.034(11) -0.020(9)
C16 0.104(10) 0.116(11) 0.33(3) -0.084(15) 0.056(13) -0.008(8)
C18 0.168(12) 0.148(12) 0.205(15) -0.077(11) -0.019(11) 0.029(10)
C302 0.223(19) 0.151(16) 0.30(2) -0.028(15) 0.002(18) 0.038(15)
C17 0.211(18) 0.203(19) 0.30(3) -0.148(18) -0.060(17) 0.073(15)
C103 0.38(3) 0.152(15) 0.156(16) -0.015(12) -0.050(18) 0.018(17)
C301 0.24(2) 0.096(11) 0.50(4) 0.013(16) 0.01(2) 0.031(13)
C102 0.24(2) 0.27(3) 0.138(14) -0.002(14) 0.000(13) -0.046(19)
C203 0.195(16) 0.27(2) 0.22(2) 0.121(19) 0.033(15) 0.026(15)
C27 0.224(19) 0.199(17) 0.142(13) -0.023(12) -0.052(12) -0.122(15)
C8 0.46(3) 0.111(12) 0.29(2) 0.087(14) 0.20(2) 0.004(15)
C85 0.25(2) 0.37(3) 0.108(12) -0.064(14) 0.066(14) -0.01(2)
Li1 0.138(13) 0.088(11) 0.128(14) -0.013(9) 0.050(11) -0.011(10)
C201 0.46(6) 0.80(8) 0.26(3) -0.18(4) 0.11(3) -0.35(6)
C101 0.43(4) 0.20(2) 0.165(16) -0.053(14) -0.039(17) 0.02(2)
C15 0.147(12) 0.116(12) 0.26(2) -0.001(12) 0.027(13) 0.032(10)
C104 0.65(6) 0.18(2) 0.19(2) 0.009(16) 0.09(3) 0.04(3)
C202 0.28(3) 0.48(4) 0.30(3) -0.05(3) 0.05(2) -0.26(3)
C88 0.47(4) 0.52(5) 0.188(19) -0.09(2) 0.22(2) -0.23(4)
C38 0.60(5) 0.186(19) 0.20(2) 0.057(16) 0.14(3) 0.10(2)
C87 0.69(5) 0.76(5) 0.21(3) -0.21(3) 0.25(3) -0.517
C86 0.35(4) 0.55(6) 0.20(3) -0.05(3) 0.16(3) -0.20(4)
C37 0.97(9) 0.31(3) 0.132(16) -0.033(19) 0.22(3) 0.21(4)
C204 1.03(14) 0.94(12) 0.27(4) -0.13(6) -0.20(6) 0.66(11)

loop_
_atom_type_symbol
_atom_type_description
_atom_type_scat_dispersion_real
_atom_type_scat_dispersion_imag
_atom_type_scat_source
C C 0.0033 0.0016 'International Tables Vol C Tables 4.2.6.8 and 6.1.1.4'
H H 0.0000 0.0000 'International Tables Vol C Tables 4.2.6.8 and 6.1.1.4'
Li Li -0.0003 0.0001 'International Tables Vol C Tables 4.2.6.8 and 6.1.1.4'
O O 0.0106 0.0060 'International Tables Vol C Tables 4.2.6.8 and 6.1.1.4'
Ge Ge 0.1547 1.8001 'International Tables Vol C Tables 4.2.6.8 and 6.1.1.4'

loop_
_geom_angle_atom_site_label_1
_geom_angle_atom_site_label_2
_geom_angle_atom_site_label_3
_geom_angle
C61 Ge4 C81 108.2(4)
C61 Ge4 C71 103.1(3)
C81 Ge4 C71 103.6(4)
C61 Ge4 Ge1 117.2(2)
C81 Ge4 Ge1 110.2(2)
C71 Ge4 Ge1 113.4(3)
C51 Ge3 C31 103.1(3)
C51 Ge3 C41 108.5(3)
C31 Ge3 C41 103.1(3)
C51 Ge3 Ge1 109.5(2)
C31 Ge3 Ge1 114.0(2)
C41 Ge3 Ge1 117.5(2)
C1 Ge2 C11 103.1(3)
C1 Ge2 C21 101.9(3)
C11 Ge2 C21 107.9(3)
C1 Ge2 Ge1 111.1(2)
C11 Ge2 Ge1 119.6(2)
C21 Ge2 Ge1 111.4(2)
Ge3 Ge1 Ge2 93.13(3)
Ge3 Ge1 Ge4 94.03(4)
Ge2 Ge1 Ge4 93.46(4)
Ge3 Ge1 Li1 115.4(3)
Ge2 Ge1 Li1 123.3(3)
Ge4 Ge1 Li1 128.9(3)
C42 C41 Ge3 169.8(7)
C41 C42 C43 178.7(10)
C48 C43 C44 119.7(10)
C48 C43 C42 121.2(10)
C44 C43 C42 119.1(9)
C51 C52 C53 177.5(9)
C52 C51 Ge3 170.7(7)
C82 C81 Ge4 176.0(9)
C68 C63 C64 119.4(9)
C68 C63 C62 119.8(9)
C64 C63 C62 120.8(8)
C18 C13 C14 118.3(11)
C18 C13 C12 120.4(11)
C14 C13 C12 121.3(10)
C32 C31 Ge3 177.9(8)
C72 C71 Ge4 174.9(7)
C62 C61 Ge4 171.5(8)
C63 C64 C65 120.4(10)
C54 C53 C58 117.7(10)
C54 C53 C52 121.2(9)
C58 C53 C52 121.1(10)
C22 C21 Ge2 171.3(8)
C28 C23 C24 120.0(11)
C28 C23 C22 117.4(11)
C24 C23 C22 122.5(9)
C78 C73 C74 117.7(9)
C78 C73 C72 121.3(9)
C74 C73 C72 120.9(8)
C1 C2 C3 179.2(10)
C8 C3 C4 112.9(14)
C8 C3 C2 124.4(12)
C4 C3 C2 120.4(13)
C88 C83 C84 114.1(15)
C88 C83 C82 122.1(14)
C84 C83 C82 123.6(12)
C71 C72 C73 179.6(10)
C76 C77 C78 120.3(11)
C47 C48 C43 121.8(14)
C61 C62 C63 178.5(10)
C43 C44 C45 116.2(12)
C2 C1 Ge2 176.2(8)
C11 C12 C13 177.7(10)
C21 C22 C23 177.6(10)
C73 C74 C75 121.0(10)
C31 C32 C33 179.5(11)
C77 C76 C75 119.1(11)
C66 C65 C64 118.4(11)
C81 C82 C83 177.0(12)
C73 C78 C77 121.8(11)
C76 C75 C74 120.1(11)
C12 C11 Ge2 170.1(8)
C63 C68 C67 120.9(11)
C53 C54 C55 119.2(12)
C23 C24 C25 120.9(13)
C57 C56 C55 120(2)
C13 C14 C15 120.2(13)
C67 C66 C65 121.2(12)
C56 C57 C58 121(2)
C47 C46 C45 120.3(18)
C46 C45 C44 121.4(16)
C83 C84 C85 122.0(16)
C23 C28 C27 110.0(12)
C46 C47 C48 120.4(19)
C34 C33 C32 129.7(13)
C34 C33 C38 111.8(14)
C32 C33 C38 118.5(14)
C33 C34 C35 129.9(16)
C56 C55 C54 119.0(15)
C26 C25 C24 122.6(19)
C6 C5 C4 115(2)
C36 C35 C34 112(3)
C53 C58 C57 122.6(15)
C66 C67 C68 119.5(13)
C27 C26 C25 115(2)
C3 C4 C5 116(2)
C7 C6 C5 118(3)
C35 C36 C37 129(3)
C6 C7 C8 112(3)
C302 O3 C303 107.0(10)
C302 O3 Li1 130.0(11)
C303 O3 Li1 122.9(8)
C203 O2 C202 123.2(14)
C203 O2 Li1 117.3(11)
C202 O2 Li1 113.2(11)
C103 O1 C102 114.3(13)
C103 O1 Li1 122.3(12)
C102 O1 Li1 118.1(10)
C304 C303 O3 113.0(11)
C15 C16 C17 124.0(16)
C17 C18 C13 122.4(16)
C301 C302 O3 110.7(15)
C18 C17 C16 117.9(18)
C104 C103 O1 112.9(17)
C101 C102 O1 106.0(17)
C204 C203 O2 132(3)
C26 C27 C28 131(2)
C3 C8 C7 133(2)
C86 C85 C84 114.7(19)
O1 Li1 O3 114.3(9)
O1 Li1 O2 115.9(10)
O3 Li1 O2 117.3(9)
O1 Li1 Ge1 108.3(7)
O3 Li1 Ge1 104.1(8)
O2 Li1 Ge1 93.3(7)
C16 C15 C14 117.1(16)
C201 C202 O2 132(3)
C83 C88 C87 125(3)
C33 C38 C37 116(2)
C86 C87 C88 121(3)
C87 C86 C85 121(3)
C36 C37 C38 114(2)

loop_
_geom_bond_atom_site_label_1
_geom_bond_atom_site_label_2
_geom_bond_distance
Ge4 C61 1.881(9)
Ge4 C81 1.929(10)
Ge4 C71 1.959(9)
Ge4 Ge1 2.4689(11)
Ge3 C51 1.932(9)
Ge3 C31 1.935(9)
Ge3 C41 1.935(9)
Ge3 Ge1 2.4608(11)
Ge2 C1 1.897(8)
Ge2 C11 1.899(10)
Ge2 C21 1.963(9)
Ge2 Ge1 2.4639(11)
Ge1 Li1 3.077(18)
C41 C42 1.153(9)
C42 C43 1.441(12)
C43 C48 1.388(13)
C43 C44 1.407(13)
C52 C51 1.172(10)
C52 C53 1.433(11)
C81 C82 1.143(11)
C63 C68 1.345(12)
C63 C64 1.349(11)
C63 C62 1.473(12)
C13 C18 1.388(15)
C13 C14 1.391(14)
C13 C12 1.447(14)
C31 C32 1.164(11)
C71 C72 1.168(10)
C61 C62 1.181(10)
C64 C65 1.388(14)
C53 C54 1.288(12)
C53 C58 1.325(13)
C21 C22 1.152(10)
C23 C28 1.351(13)
C23 C24 1.365(14)
C23 C22 1.427(12)
C73 C78 1.368(11)
C73 C74 1.369(12)
C73 C72 1.396(11)
C2 C1 1.188(10)
C2 C3 1.444(13)
C3 C8 1.203(17)
C3 C4 1.26(2)
C83 C88 1.25(2)
C83 C84 1.352(16)
C83 C82 1.444(16)
C77 C76 1.343(15)
C77 C78 1.394(13)
C48 C47 1.362(16)
C44 C45 1.445(17)
C12 C11 1.168(11)
C74 C75 1.395(14)
C32 C33 1.427(14)
C76 C75 1.387(15)
C65 C66 1.394(17)
C68 C67 1.408(15)
C54 C55 1.522(16)
C24 C25 1.417(17)
C56 C57 1.27(2)
C56 C55 1.30(2)
C14 C15 1.429(17)
C66 C67 1.296(17)
C57 C58 1.41(2)
C46 C47 1.35(2)
C46 C45 1.37(2)
C84 C85 1.404(19)
C28 C27 1.59(2)
C33 C34 1.198(16)
C33 C38 1.45(2)
C34 C35 1.45(3)
C25 C26 1.34(2)
C5 C6 1.28(4)
C5 C4 1.56(3)
C35 C36 1.06(3)
C26 C27 1.15(2)
C6 C7 1.20(3)
C36 C37 1.34(3)
C7 C8 1.32(3)
O3 C302 1.474(12)
O3 C303 1.490(10)
O3 Li1 1.938(18)
O2 C203 1.545(13)
O2 C202 1.594(14)
O2 Li1 1.943(18)
O1 C103 1.512(13)
O1 C102 1.533(13)
O1 Li1 1.904(19)
C303 C304 1.383(12)
C16 C15 1.34(2)
C16 C17 1.39(2)
C18 C17 1.340(19)
C302 C301 1.381(14)
C103 C104 1.319(15)
C102 C101 1.348(14)
C203 C204 1.340(17)
C85 C86 1.37(3)
C201 C202 1.336(17)
C88 C87 1.35(3)
C38 C37 1.46(3)
C87 C86 1.19(3)
